data_7028244
loop_
_publ_author_name
'Jurca, Titel'
'Hiscock, Landon K.'
'Korobkov, Ilia'
'Rowley, Christopher N.'
'Richeson, Darrin S.'

_publ_section_title
;
 The tipping point of the inert pair effect: experimental and
 computational comparison of In(I) and Sn(II) bis(imino)pyridine
 complexes.
;
_journal_issue 2
_journal_name_full 'Dalton transactions (Cambridge, England : 2003)'
_journal_page_first 690
_journal_page_last 697
_journal_paper_doi 10.1039/c3dt52227j
_journal_volume 43
_journal_year 2014
_chemical_formula_sum 'C36 H33 Cl6 N3 Sn2'
_chemical_formula_weight 957.73
_chemical_name_systematic
; 
 ? 
;
_space_group_IT_number 14
_symmetry_cell_setting monoclinic
_symmetry_space_group_name_Hall '-P 2ybc'
_symmetry_space_group_name_H-M 'P 1 21/c 1'
_atom_sites_solution_hydrogens geom
_atom_sites_solution_primary direct
_atom_sites_solution_secondary difmap
_audit_creation_method SHELXL-97
_cell_angle_alpha 90.00
_cell_angle_beta 112.4330(10)
_cell_angle_gamma 90.00
_cell_formula_units_Z 4
_cell_length_a 13.7902(3)
_cell_length_b 18.1623(4)
_cell_length_c 16.7627(3)
_cell_measurement_reflns_used 9550
_cell_measurement_temperature 200(2)
_cell_measurement_theta_max 28.27
_cell_measurement_theta_min 2.50
_cell_volume 3880.71(14)
_computing_cell_refinement 'APEX II, Bruker (2009)'
_computing_data_collection 'APEX II, Bruker (2009)'
_computing_data_reduction 'XPREP, Bruker (2009)'
_computing_molecular_graphics 'SHELXTL, Bruker (2004)'
_computing_publication_material 'SHELXTL, Bruker (2004)'
_computing_structure_refinement 'SHELXL-97 (Sheldrick, 2008)'
_computing_structure_solution 'SHELXS-97 (Sheldrick, 2008)'
_diffrn_ambient_temperature 200(2)
_diffrn_measured_fraction_theta_full 0.991
_diffrn_measured_fraction_theta_max 0.991
_diffrn_measurement_device_type 'Bruker APEX-II CCD'
_diffrn_measurement_method '\f and \w scans'
_diffrn_radiation_monochromator graphite
_diffrn_radiation_source 'fine-focus sealed tube'
_diffrn_radiation_type MoK\a
_diffrn_radiation_wavelength 0.71073
_diffrn_reflns_av_R_equivalents 0.0229
_diffrn_reflns_av_sigmaI/netI 0.0165
_diffrn_reflns_limit_h_max 14
_diffrn_reflns_limit_h_min -18
_diffrn_reflns_limit_k_max 24
_diffrn_reflns_limit_k_min -24
_diffrn_reflns_limit_l_max 22
_diffrn_reflns_limit_l_min -22
_diffrn_reflns_number 56379
_diffrn_reflns_theta_full 28.28
_diffrn_reflns_theta_max 28.28
_diffrn_reflns_theta_min 1.95
_exptl_absorpt_coefficient_mu 1.730
_exptl_absorpt_correction_T_max 0.7938
_exptl_absorpt_correction_T_min 0.6918
_exptl_absorpt_correction_type multi-scan
_exptl_absorpt_process_details 'SADABS, Bruker (2003)'
_exptl_crystal_colour orange
_exptl_crystal_density_diffrn 1.639
_exptl_crystal_density_meas ?
_exptl_crystal_density_method 'not measured'
_exptl_crystal_description block
_exptl_crystal_F_000 1888
_exptl_crystal_size_max 0.23
_exptl_crystal_size_mid 0.21
_exptl_crystal_size_min 0.14
_refine_diff_density_max 1.139
_refine_diff_density_min -1.217
_refine_diff_density_rms 0.073
_refine_ls_extinction_method none
_refine_ls_goodness_of_fit_ref 1.015
_refine_ls_hydrogen_treatment constr
_refine_ls_matrix_type full
_refine_ls_number_parameters 451
_refine_ls_number_reflns 9552
_refine_ls_number_restraints 27
_refine_ls_restrained_S_all 1.015
_refine_ls_R_factor_all 0.0344
_refine_ls_R_factor_gt 0.0274
_refine_ls_shift/su_max 0.001
_refine_ls_shift/su_mean 0.000
_refine_ls_structure_factor_coef Fsqd
_refine_ls_weighting_details 'calc w=1/[\s^2^(Fo^2^)+(0.0385P)^2^+3.0920P] where P=(Fo^2^+2Fc^2^)/3'
_refine_ls_weighting_scheme calc
_refine_ls_wR_factor_gt 0.0686
_refine_ls_wR_factor_ref 0.0728
_reflns_number_gt 8264
_reflns_number_total 9552
_reflns_threshold_expression >2sigma(I)
_cod_data_source_file c3dt52227j.txt
_cod_data_source_block dr042
_cod_depositor_comments
;
The following automatic conversions were performed:

'_symmetry_cell_setting' value 'Monoclinic' changed to 'monoclinic'
according to
/usr/data/users/saulius/automatic-downloads/current/RSC/lib/dictionaries/cif_core.dic
dictionary named 'cif_core.dic' version 2.4.2 from 2011-04-26.

Automatic conversion script
Id: cif_fix_values 2281 2013-09-26 08:29:07Z andrius 

The following automatic conversions were performed:

'_exptl_crystal_density_meas' value 'n/a' was changed to '?' - the
value is perceived as not measured.

Automatic conversion script
Id: cif_fix_values 3008 2015-01-20 13:52:24Z robertas 
;
_cod_original_sg_symbol_H-M P2(1)/c
_cod_database_code 7028244

loop_
_symmetry_equiv_pos_as_xyz
'x, y, z'
'-x, y+1/2, -z+1/2'
'-x, -y, -z'
'x, -y-1/2, z-1/2'

loop_
_atom_site_label
_atom_site_type_symbol
_atom_site_fract_x
_atom_site_fract_y
_atom_site_fract_z
_atom_site_U_iso_or_equiv
_atom_site_adp_type
_atom_site_occupancy
_atom_site_symmetry_multiplicity
_atom_site_calc_flag
_atom_site_refinement_flags
_atom_site_disorder_assembly
_atom_site_disorder_group
Sn1 Sn 0.152437(12) 0.711064(9) 0.861391(9) 0.03128(5) Uani 1 1 d . . .
Sn2 Sn 0.629159(14) 0.507648(9) -0.051735(11) 0.03639(5) Uani 1 1 d . . .
Cl1 Cl 0.05294(6) 0.82317(4) 0.80149(4) 0.05099(17) Uani 1 1 d . . .
Cl2 Cl 0.67108(5) 0.63967(4) -0.02311(5) 0.04709(15) Uani 1 1 d . . .
Cl3 Cl 0.62641(6) 0.48695(5) 0.09290(5) 0.05815(19) Uani 1 1 d . . .
Cl4 Cl 0.81510(7) 0.46215(4) 0.00106(7) 0.0674(2) Uani 1 1 d . . .
N1 N -0.00781(14) 0.64735(11) 0.78637(11) 0.0289(4) Uani 1 1 d . . .
N2 N 0.06276(13) 0.69165(9) 0.94930(10) 0.0227(3) Uani 1 1 d . . .
N3 N 0.23199(14) 0.77519(10) 0.99738(10) 0.0254(3) Uani 1 1 d . . .
C1 C -0.06393(16) 0.62740(11) 0.82851(12) 0.0248(4) Uani 1 1 d . . .
C2 C -0.02490(16) 0.65041(11) 0.92093(12) 0.0245(4) Uani 1 1 d . . .
C3 C -0.07236(17) 0.62761(13) 0.97625(14) 0.0309(4) Uani 1 1 d . . .
H3A H -0.1333 0.5975 0.9557 0.037 Uiso 1 1 calc R . .
C4 C -0.02963(18) 0.64942(14) 1.06197(14) 0.0346(5) Uani 1 1 d . . .
H4A H -0.0621 0.6355 1.1005 0.042 Uiso 1 1 calc R . .
C5 C 0.06036(18) 0.69147(13) 1.09074(13) 0.0311(4) Uani 1 1 d . . .
H5A H 0.0905 0.7071 1.1492 0.037 Uiso 1 1 calc R . .
C6 C 0.10629(16) 0.71069(11) 1.03293(12) 0.0238(4) Uani 1 1 d . . .
C7 C 0.20668(16) 0.75238(11) 1.05908(12) 0.0245(4) Uani 1 1 d . . .
C8 C -0.16132(17) 0.58309(12) 0.79184(12) 0.0281(4) Uani 1 1 d . . .
C9 C -0.1583(2) 0.51388(13) 0.75723(15) 0.0349(5) Uani 1 1 d . . .
H9A H -0.0937 0.4943 0.7587 0.042 Uiso 1 1 calc R . .
C10 C -0.2503(2) 0.47363(15) 0.72056(16) 0.0444(6) Uani 1 1 d . . .
H10A H -0.2484 0.4261 0.6976 0.053 Uiso 1 1 calc R . .
C11 C -0.3439(2) 0.50214(17) 0.71725(16) 0.0470(7) Uani 1 1 d . . .
H11A H -0.4066 0.4746 0.6910 0.056 Uiso 1 1 calc R . .
C12 C -0.34749(19) 0.57040(16) 0.75167(15) 0.0420(6) Uani 1 1 d . . .
H12A H -0.4126 0.5898 0.7490 0.050 Uiso 1 1 calc R . .
C13 C -0.25571(18) 0.61098(14) 0.79044(14) 0.0345(5) Uani 1 1 d . . .
H13A H -0.2577 0.6575 0.8158 0.041 Uiso 1 1 calc R . .
C14 C 0.27349(17) 0.76191(12) 1.15237(12) 0.0272(4) Uani 1 1 d . . .
C15 C 0.3096(2) 0.83158(13) 1.18541(14) 0.0343(5) Uani 1 1 d . . .
H15A H 0.2852 0.8740 1.1502 0.041 Uiso 1 1 calc R . .
C16 C 0.3812(2) 0.83895(15) 1.26963(15) 0.0423(6) Uani 1 1 d . . .
H16A H 0.4060 0.8864 1.2921 0.051 Uiso 1 1 calc R . .
C17 C 0.4164(2) 0.77731(16) 1.32101(14) 0.0434(6) Uani 1 1 d . . .
H17A H 0.4670 0.7823 1.3782 0.052 Uiso 1 1 calc R . .
C18 C 0.3784(2) 0.70873(16) 1.28964(15) 0.0426(6) Uani 1 1 d . . .
H18A H 0.4015 0.6667 1.3258 0.051 Uiso 1 1 calc R . .
C19 C 0.30630(19) 0.70049(13) 1.20501(14) 0.0344(5) Uani 1 1 d . . .
H19A H 0.2798 0.6531 1.1836 0.041 Uiso 1 1 calc R . .
C20 C -0.03455(19) 0.63265(15) 0.69592(13) 0.0363(5) Uani 1 1 d . . .
C21 C -0.1146(2) 0.67386(17) 0.63484(15) 0.0479(7) Uani 1 1 d . . .
C22 C -0.1307(3) 0.6632(2) 0.54808(18) 0.0729(12) Uani 1 1 d . . .
H22A H -0.1847 0.6897 0.5048 0.087 Uiso 1 1 calc R . .
C23 C -0.0699(4) 0.6150(3) 0.5242(2) 0.0854(14) Uani 1 1 d . . .
H23A H -0.0814 0.6095 0.4649 0.102 Uiso 1 1 calc R . .
C24 C 0.0074(3) 0.5749(2) 0.5852(2) 0.0715(11) Uani 1 1 d . . .
H24A H 0.0481 0.5414 0.5674 0.086 Uiso 1 1 calc R . .
C25 C 0.0275(2) 0.58232(18) 0.67356(17) 0.0481(7) Uani 1 1 d . . .
C26 C -0.1815(2) 0.7279(2) 0.6591(2) 0.0601(9) Uani 1 1 d . . .
H26A H -0.1608 0.7279 0.7219 0.090 Uiso 1 1 calc R . .
H26B H -0.2554 0.7136 0.6313 0.090 Uiso 1 1 calc R . .
H26C H -0.1718 0.7773 0.6398 0.090 Uiso 1 1 calc R . .
C27 C 0.1095(3) 0.5365(2) 0.7380(2) 0.0614(9) Uani 1 1 d . . .
H27A H 0.1434 0.5054 0.7084 0.092 Uiso 1 1 calc R . .
H27B H 0.0772 0.5053 0.7687 0.092 Uiso 1 1 calc R . .
H27C H 0.1620 0.5685 0.7793 0.092 Uiso 1 1 calc R . .
C28 C 0.33010(16) 0.81149(12) 1.01163(12) 0.0253(4) Uani 1 1 d . . .
C29 C 0.32914(18) 0.88735(12) 0.99895(14) 0.0312(4) Uani 1 1 d . . .
C30 C 0.4235(2) 0.92062(14) 1.00722(18) 0.0439(6) Uani 1 1 d . . .
H30A H 0.4256 0.9724 1.0000 0.053 Uiso 1 1 calc R . .
C31 C 0.5142(2) 0.87986(16) 1.02570(19) 0.0472(6) Uani 1 1 d . . .
H31A H 0.5776 0.9036 1.0305 0.057 Uiso 1 1 calc R . .
C32 C 0.51265(19) 0.80470(14) 1.03716(16) 0.0375(5) Uani 1 1 d . . .
H32A H 0.5752 0.7771 1.0497 0.045 Uiso 1 1 calc R . .
C33 C 0.42089(17) 0.76877(12) 1.03065(13) 0.0292(4) Uani 1 1 d . . .
C34 C 0.2311(2) 0.93282(13) 0.97932(16) 0.0386(5) Uani 1 1 d . . .
H34A H 0.1726 0.9005 0.9755 0.058 Uiso 1 1 calc R . .
H34B H 0.2146 0.9585 0.9243 0.058 Uiso 1 1 calc R . .
H34C H 0.2426 0.9689 1.0255 0.058 Uiso 1 1 calc R . .
C35 C 0.4215(2) 0.68700(13) 1.04290(17) 0.0388(5) Uani 1 1 d . . .
H35A H 0.4923 0.6679 1.0554 0.058 Uiso 1 1 calc R . .
H35B H 0.3722 0.6640 0.9901 0.058 Uiso 1 1 calc R . .
H35C H 0.4004 0.6757 1.0911 0.058 Uiso 1 1 calc R . .
Cl5 Cl 0.6472(3) 0.80340(13) 0.7926(3) 0.1259(13) Uani 0.55 1 d PDU A 1
C36 C 0.6611(13) 0.8920(5) 0.7590(10) 0.105(5) Uani 0.55 1 d PDU A 1
H36A H 0.7312 0.8966 0.7561 0.125 Uiso 0.55 1 calc PR A 1
H36B H 0.6079 0.8998 0.7001 0.125 Uiso 0.55 1 calc PR A 1
Cl6 Cl 0.6472(5) 0.9595(2) 0.8263(3) 0.0922(14) Uani 0.55 1 d PDU A 1
Cl5' Cl 0.7370(8) 0.8291(4) 0.7999(3) 0.246(4) Uani 0.45 1 d PDU B 2
C36' C 0.6234(13) 0.8811(7) 0.7569(9) 0.101(5) Uani 0.45 1 d PDU B 2
H36C H 0.5612 0.8494 0.7460 0.121 Uiso 0.45 1 calc PR B 2
H36D H 0.6181 0.9031 0.7013 0.121 Uiso 0.45 1 calc PR B 2
Cl6' Cl 0.6272(6) 0.9494(4) 0.8289(6) 0.123(3) Uani 0.45 1 d PDU B 2

loop_
_atom_site_aniso_label
_atom_site_aniso_U_11
_atom_site_aniso_U_22
_atom_site_aniso_U_33
_atom_site_aniso_U_23
_atom_site_aniso_U_13
_atom_site_aniso_U_12
Sn1 0.02484(8) 0.04643(10) 0.02442(7) -0.00748(6) 0.01148(6) -0.01064(6)
Sn2 0.03651(10) 0.03535(9) 0.04144(9) -0.00101(6) 0.01951(7) -0.00374(7)
Cl1 0.0615(4) 0.0476(4) 0.0318(3) 0.0097(2) 0.0042(3) -0.0093(3)
Cl2 0.0414(3) 0.0351(3) 0.0645(4) -0.0051(3) 0.0200(3) 0.0039(3)
Cl3 0.0474(4) 0.0869(6) 0.0417(3) 0.0160(3) 0.0187(3) 0.0022(4)
Cl4 0.0522(4) 0.0413(4) 0.1236(7) 0.0212(4) 0.0501(5) 0.0173(3)
N1 0.0227(9) 0.0390(10) 0.0234(8) -0.0036(7) 0.0070(7) -0.0045(7)
N2 0.0201(8) 0.0245(8) 0.0230(7) 0.0003(6) 0.0077(6) -0.0012(6)
N3 0.0237(9) 0.0269(8) 0.0243(7) -0.0012(6) 0.0077(7) -0.0053(7)
C1 0.0202(9) 0.0273(10) 0.0252(9) -0.0003(7) 0.0067(7) -0.0007(8)
C2 0.0195(9) 0.0267(10) 0.0257(9) -0.0003(7) 0.0069(7) -0.0010(8)
C3 0.0242(10) 0.0379(12) 0.0305(10) -0.0005(8) 0.0105(8) -0.0058(9)
C4 0.0294(11) 0.0479(14) 0.0305(10) -0.0001(9) 0.0158(9) -0.0076(10)
C5 0.0303(11) 0.0389(12) 0.0250(9) -0.0025(8) 0.0116(8) -0.0042(9)
C6 0.0231(10) 0.0249(9) 0.0233(8) -0.0012(7) 0.0087(7) -0.0023(8)
C7 0.0250(10) 0.0243(9) 0.0233(8) -0.0028(7) 0.0081(7) -0.0026(8)
C8 0.0247(10) 0.0328(11) 0.0238(8) -0.0008(8) 0.0059(8) -0.0058(8)
C9 0.0366(13) 0.0339(12) 0.0365(11) -0.0057(9) 0.0166(10) -0.0078(10)
C10 0.0545(17) 0.0422(14) 0.0389(12) -0.0114(10) 0.0205(12) -0.0212(12)
C11 0.0382(14) 0.0639(18) 0.0351(12) -0.0072(11) 0.0096(11) -0.0273(13)
C12 0.0257(12) 0.0589(16) 0.0371(11) 0.0045(11) 0.0072(9) -0.0072(11)
C13 0.0274(11) 0.0395(12) 0.0343(10) 0.0002(9) 0.0093(9) -0.0023(9)
C14 0.0257(10) 0.0336(11) 0.0219(8) -0.0037(8) 0.0085(8) -0.0063(8)
C15 0.0424(13) 0.0325(11) 0.0295(10) -0.0072(8) 0.0157(9) -0.0088(10)
C16 0.0491(15) 0.0479(15) 0.0323(11) -0.0155(10) 0.0182(11) -0.0207(12)
C17 0.0371(13) 0.0677(18) 0.0221(9) -0.0076(10) 0.0074(9) -0.0179(12)
C18 0.0400(14) 0.0536(16) 0.0278(10) 0.0056(10) 0.0057(10) -0.0051(11)
C19 0.0364(13) 0.0360(12) 0.0271(10) -0.0009(8) 0.0079(9) -0.0075(10)
C20 0.0322(12) 0.0517(14) 0.0242(9) -0.0074(9) 0.0101(9) -0.0179(10)
C21 0.0408(14) 0.0632(18) 0.0300(11) 0.0046(11) 0.0027(10) -0.0236(13)
C22 0.081(3) 0.094(3) 0.0268(12) 0.0048(14) 0.0018(14) -0.041(2)
C23 0.106(3) 0.121(3) 0.0298(14) -0.0239(18) 0.0270(18) -0.055(3)
C24 0.081(2) 0.098(3) 0.0500(17) -0.0395(18) 0.0408(18) -0.042(2)
C25 0.0425(14) 0.0670(18) 0.0406(12) -0.0238(12) 0.0224(11) -0.0218(13)
C26 0.0391(16) 0.072(2) 0.0529(16) 0.0242(15) -0.0012(13) -0.0030(14)
C27 0.0442(17) 0.073(2) 0.072(2) -0.0308(17) 0.0280(15) -0.0028(15)
C28 0.0250(10) 0.0282(10) 0.0214(8) -0.0019(7) 0.0074(7) -0.0067(8)
C29 0.0327(12) 0.0302(11) 0.0301(10) -0.0006(8) 0.0112(9) -0.0047(9)
C30 0.0418(14) 0.0307(12) 0.0591(15) 0.0009(11) 0.0191(12) -0.0117(11)
C31 0.0339(14) 0.0451(15) 0.0617(16) -0.0015(12) 0.0174(12) -0.0157(11)
C32 0.0252(11) 0.0439(13) 0.0397(12) -0.0027(10) 0.0082(9) -0.0053(10)
C33 0.0281(11) 0.0318(11) 0.0258(9) -0.0033(8) 0.0082(8) -0.0050(9)
C34 0.0403(13) 0.0316(12) 0.0423(12) 0.0028(9) 0.0140(10) 0.0008(10)
C35 0.0347(13) 0.0331(12) 0.0462(13) 0.0027(10) 0.0128(10) 0.0003(10)
Cl5 0.113(2) 0.0479(10) 0.239(4) 0.0236(15) 0.091(2) 0.0121(12)
C36 0.161(14) 0.052(4) 0.102(8) -0.011(4) 0.052(9) -0.030(7)
Cl6 0.130(4) 0.0572(13) 0.0846(17) -0.0174(11) 0.0356(19) -0.0299(18)
Cl5' 0.385(10) 0.165(5) 0.130(3) -0.026(3) 0.033(5) 0.161(6)
C36' 0.136(10) 0.086(8) 0.055(5) -0.013(5) 0.008(6) -0.054(6)
Cl6' 0.073(2) 0.134(5) 0.168(5) -0.059(4) 0.051(2) -0.002(3)

loop_
_atom_type_symbol
_atom_type_description
_atom_type_scat_dispersion_real
_atom_type_scat_dispersion_imag
_atom_type_scat_source
C C 0.0033 0.0016 'International Tables Vol C Tables 4.2.6.8 and 6.1.1.4'
H H 0.0000 0.0000 'International Tables Vol C Tables 4.2.6.8 and 6.1.1.4'
N N 0.0061 0.0033 'International Tables Vol C Tables 4.2.6.8 and 6.1.1.4'
Cl Cl 0.1484 0.1585 'International Tables Vol C Tables 4.2.6.8 and 6.1.1.4'
Sn Sn -0.6537 1.4246 'International Tables Vol C Tables 4.2.6.8 and 6.1.1.4'

loop_
_geom_angle_atom_site_label_1
_geom_angle_atom_site_label_2
_geom_angle_atom_site_label_3
_geom_angle
N2 Sn1 N1 69.16(6)
N2 Sn1 N3 68.20(6)
N1 Sn1 N3 136.62(6)
N2 Sn1 Cl1 92.08(5)
N1 Sn1 Cl1 85.74(5)
N3 Sn1 Cl1 88.15(5)
Cl3 Sn2 Cl2 92.70(3)
Cl3 Sn2 Cl4 90.00(3)
Cl2 Sn2 Cl4 96.84(3)
C1 N1 C20 124.10(18)
C1 N1 Sn1 118.63(13)
C20 N1 Sn1 117.27(13)
C2 N2 C6 119.73(17)
C2 N2 Sn1 119.51(13)
C6 N2 Sn1 119.83(13)
C7 N3 C28 122.86(17)
C7 N3 Sn1 116.12(13)
C28 N3 Sn1 115.86(12)
N1 C1 C8 124.47(18)
N1 C1 C2 115.97(18)
C8 C1 C2 119.54(17)
N2 C2 C3 121.30(18)
N2 C2 C1 116.25(17)
C3 C2 C1 122.36(19)
C4 C3 C2 119.0(2)
C5 C4 C3 119.4(2)
C4 C5 C6 118.98(19)
N2 C6 C5 121.48(19)
N2 C6 C7 115.67(17)
C5 C6 C7 122.85(18)
N3 C7 C6 115.86(17)
N3 C7 C14 124.03(19)
C6 C7 C14 120.03(17)
C13 C8 C9 120.0(2)
C13 C8 C1 120.3(2)
C9 C8 C1 119.8(2)
C10 C9 C8 119.5(2)
C11 C10 C9 120.4(3)
C10 C11 C12 120.4(2)
C11 C12 C13 120.0(3)
C8 C13 C12 119.6(2)
C19 C14 C15 119.78(19)
C19 C14 C7 119.65(19)
C15 C14 C7 120.39(19)
C16 C15 C14 120.0(2)
C15 C16 C17 120.0(2)
C18 C17 C16 120.2(2)
C17 C18 C19 120.4(2)
C14 C19 C18 119.6(2)
C25 C20 C21 123.1(2)
C25 C20 N1 117.8(2)
C21 C20 N1 118.9(2)
C22 C21 C20 117.0(3)
C22 C21 C26 120.1(3)
C20 C21 C26 123.0(2)
C23 C22 C21 121.3(4)
C24 C23 C22 120.5(3)
C23 C24 C25 121.3(4)
C20 C25 C24 116.8(3)
C20 C25 C27 123.1(2)
C24 C25 C27 120.1(3)
C29 C28 C33 122.5(2)
C29 C28 N3 118.26(19)
C33 C28 N3 119.01(19)
C30 C29 C28 117.4(2)
C30 C29 C34 120.6(2)
C28 C29 C34 122.0(2)
C31 C30 C29 121.4(2)
C30 C31 C32 120.0(2)
C31 C32 C33 121.0(2)
C28 C33 C32 117.7(2)
C28 C33 C35 122.5(2)
C32 C33 C35 119.8(2)
Cl6 C36 Cl5 113.1(8)
Cl5' C36' Cl6' 108.7(8)

loop_
_geom_bond_atom_site_label_1
_geom_bond_atom_site_label_2
_geom_bond_distance
Sn1 N2 2.2839(16)
Sn1 N1 2.3839(18)
Sn1 N3 2.4183(17)
Sn1 Cl1 2.4464(7)
Sn2 Cl3 2.4680(7)
Sn2 Cl2 2.4703(7)
Sn2 Cl4 2.5118(8)
N1 C1 1.283(3)
N1 C20 1.442(3)
N2 C2 1.345(3)
N2 C6 1.343(2)
N3 C7 1.280(3)
N3 C28 1.441(3)
C1 C8 1.483(3)
C1 C2 1.493(3)
C2 C3 1.387(3)
C3 C4 1.387(3)
C4 C5 1.378(3)
C5 C6 1.389(3)
C6 C7 1.490(3)
C7 C14 1.492(3)
C8 C13 1.389(3)
C8 C9 1.392(3)
C9 C10 1.388(3)
C10 C11 1.372(4)
C11 C12 1.376(4)
C12 C13 1.393(3)
C14 C19 1.387(3)
C14 C15 1.395(3)
C15 C16 1.386(3)
C16 C17 1.383(4)
C17 C18 1.375(4)
C18 C19 1.396(3)
C20 C25 1.397(4)
C20 C21 1.402(4)
C21 C22 1.399(4)
C21 C26 1.504(5)
C22 C23 1.373(6)
C23 C24 1.371(6)
C24 C25 1.405(4)
C25 C27 1.485(5)
C28 C29 1.393(3)
C28 C33 1.402(3)
C29 C30 1.393(3)
C29 C34 1.509(3)
C30 C31 1.383(4)
C31 C32 1.380(4)
C32 C33 1.390(3)
C33 C35 1.499(3)
Cl5 C36 1.739(11)
C36 Cl6 1.726(10)
Cl5' C36' 1.734(15)
C36' Cl6' 1.718(12)

loop_
_geom_torsion_atom_site_label_1
_geom_torsion_atom_site_label_2
_geom_torsion_atom_site_label_3
_geom_torsion_atom_site_label_4
_geom_torsion
N2 Sn1 N1 C1 -5.00(16)
N3 Sn1 N1 C1 -16.1(2)
Cl1 Sn1 N1 C1 -98.86(16)
N2 Sn1 N1 C20 175.96(19)
N3 Sn1 N1 C20 164.86(15)
Cl1 Sn1 N1 C20 82.10(17)
N1 Sn1 N2 C2 6.20(14)
N3 Sn1 N2 C2 178.01(17)
Cl1 Sn1 N2 C2 90.84(15)
N1 Sn1 N2 C6 175.17(17)
N3 Sn1 N2 C6 -13.02(14)
Cl1 Sn1 N2 C6 -100.19(15)
N2 Sn1 N3 C7 18.73(15)
N1 Sn1 N3 C7 29.9(2)
Cl1 Sn1 N3 C7 111.72(15)
N2 Sn1 N3 C28 174.12(16)
N1 Sn1 N3 C28 -174.71(13)
Cl1 Sn1 N3 C28 -92.90(14)
C20 N1 C1 C8 3.3(4)
Sn1 N1 C1 C8 -175.62(16)
C20 N1 C1 C2 -177.7(2)
Sn1 N1 C1 C2 3.3(2)
C6 N2 C2 C3 0.7(3)
Sn1 N2 C2 C3 169.70(16)
C6 N2 C2 C1 -175.93(18)
Sn1 N2 C2 C1 -7.0(2)
N1 C1 C2 N2 2.2(3)
C8 C1 C2 N2 -178.79(19)
N1 C1 C2 C3 -174.4(2)
C8 C1 C2 C3 4.6(3)
N2 C2 C3 C4 1.6(3)
C1 C2 C3 C4 178.0(2)
C2 C3 C4 C5 -1.7(4)
C3 C4 C5 C6 -0.3(4)
C2 N2 C6 C5 -2.8(3)
Sn1 N2 C6 C5 -171.78(16)
C2 N2 C6 C7 176.35(18)
Sn1 N2 C6 C7 7.4(2)
C4 C5 C6 N2 2.6(3)
C4 C5 C6 C7 -176.5(2)
C28 N3 C7 C6 -175.23(18)
Sn1 N3 C7 C6 -21.7(2)
C28 N3 C7 C14 1.5(3)
Sn1 N3 C7 C14 155.00(16)
N2 C6 C7 N3 10.3(3)
C5 C6 C7 N3 -170.5(2)
N2 C6 C7 C14 -166.55(19)
C5 C6 C7 C14 12.6(3)
N1 C1 C8 C13 -120.5(2)
C2 C1 C8 C13 60.6(3)
N1 C1 C8 C9 58.3(3)
C2 C1 C8 C9 -120.6(2)
C13 C8 C9 C10 0.8(3)
C1 C8 C9 C10 -178.0(2)
C8 C9 C10 C11 0.9(4)
C9 C10 C11 C12 -1.2(4)
C10 C11 C12 C13 -0.2(4)
C9 C8 C13 C12 -2.2(3)
C1 C8 C13 C12 176.6(2)
C11 C12 C13 C8 1.9(4)
N3 C7 C14 C19 -121.3(2)
C6 C7 C14 C19 55.3(3)
N3 C7 C14 C15 53.8(3)
C6 C7 C14 C15 -129.6(2)
C19 C14 C15 C16 2.4(4)
C7 C14 C15 C16 -172.7(2)
C14 C15 C16 C17 -0.3(4)
C15 C16 C17 C18 -1.8(4)
C16 C17 C18 C19 1.8(4)
C15 C14 C19 C18 -2.5(4)
C7 C14 C19 C18 172.6(2)
C17 C18 C19 C14 0.4(4)
C1 N1 C20 C25 -110.9(3)
Sn1 N1 C20 C25 68.1(3)
C1 N1 C20 C21 74.8(3)
Sn1 N1 C20 C21 -106.3(2)
C25 C20 C21 C22 -0.4(4)
N1 C20 C21 C22 173.6(2)
C25 C20 C21 C26 179.9(3)
N1 C20 C21 C26 -6.1(4)
C20 C21 C22 C23 -0.7(5)
C26 C21 C22 C23 179.0(3)
C21 C22 C23 C24 1.3(6)
C22 C23 C24 C25 -0.8(6)
C21 C20 C25 C24 0.9(4)
N1 C20 C25 C24 -173.2(2)
C21 C20 C25 C27 -177.5(3)
N1 C20 C25 C27 8.4(4)
C23 C24 C25 C20 -0.3(5)
C23 C24 C25 C27 178.2(3)
C7 N3 C28 C29 -105.4(2)
Sn1 N3 C28 C29 101.02(18)
C7 N3 C28 C33 79.7(3)
Sn1 N3 C28 C33 -73.8(2)
C33 C28 C29 C30 -1.0(3)
N3 C28 C29 C30 -175.7(2)
C33 C28 C29 C34 -179.4(2)
N3 C28 C29 C34 5.9(3)
C28 C29 C30 C31 1.2(4)
C34 C29 C30 C31 179.6(2)
C29 C30 C31 C32 -0.6(4)
C30 C31 C32 C33 -0.2(4)
C29 C28 C33 C32 0.3(3)
N3 C28 C33 C32 174.90(19)
C29 C28 C33 C35 -179.0(2)
N3 C28 C33 C35 -4.4(3)
C31 C32 C33 C28 0.3(3)
C31 C32 C33 C35 179.6(2)
